data_4077558
loop_
_publ_author_name
'Marx, Thiemo'
'Wesemann, Lars'
'Dehnen, Stefanie'

_publ_section_title
;
 A Zwitterionic Transition-Metal Complex:&#x00A0;
 Platinum&#x2212;closo-Borate Coordination Synthesis, Structure, and DFT
 Calculations
;
_journal_issue 22
_journal_name_full Organometallics
_journal_page_first 4653
_journal_paper_doi 10.1021/om000456p
_journal_volume 19
_journal_year 2000
_chemical_formula_sum 'C38 H60 B11 Cl4 N3 Pt Sn'
_chemical_formula_weight 1133.38
_chemical_name_systematic
; 
 ? 
;
_space_group_IT_number 14
_symmetry_space_group_name_Hall '-P 2yn'
_symmetry_space_group_name_H-M 'P 1 21/n 1'
_atom_sites_solution_hydrogens geom
_atom_sites_solution_primary direct
_atom_sites_solution_secondary difmap
_audit_creation_method SHELXL-97
_cell_angle_alpha 90.00
_cell_angle_beta 93.175(19)
_cell_angle_gamma 90.00
_cell_formula_units_Z 4
_cell_length_a 11.2828(16)
_cell_length_b 25.283(3)
_cell_length_c 17.109(3)
_cell_measurement_temperature 170(2)
_cell_volume 4873.1(12)
_computing_structure_refinement 'SHELXL-97 (Sheldrick, 1997)'
_computing_structure_solution 'SHELXS-97 (Sheldrick, 1990)'
_diffrn_ambient_temperature 170(2)
_diffrn_measured_fraction_theta_full 0.941
_diffrn_measured_fraction_theta_max 0.941
_diffrn_radiation_monochromator graphite
_diffrn_radiation_source 'fine-focus sealed tube'
_diffrn_radiation_type MoK\a
_diffrn_radiation_wavelength 0.71073
_diffrn_reflns_av_R_equivalents 0.0893
_diffrn_reflns_av_sigmaI/netI 0.0610
_diffrn_reflns_limit_h_max 12
_diffrn_reflns_limit_h_min -12
_diffrn_reflns_limit_k_max 29
_diffrn_reflns_limit_k_min -29
_diffrn_reflns_limit_l_max 19
_diffrn_reflns_limit_l_min -19
_diffrn_reflns_number 38913
_diffrn_reflns_theta_full 24.17
_diffrn_reflns_theta_max 24.17
_diffrn_reflns_theta_min 1.98
_exptl_absorpt_coefficient_mu 3.630
_exptl_crystal_density_diffrn 1.545
_exptl_crystal_density_method 'not measured'
_exptl_crystal_F_000 2240
_refine_diff_density_max 2.169
_refine_diff_density_min -1.101
_refine_diff_density_rms 0.133
_refine_ls_extinction_method none
_refine_ls_goodness_of_fit_ref 0.986
_refine_ls_hydrogen_treatment mixed
_refine_ls_matrix_type full
_refine_ls_number_parameters 580
_refine_ls_number_reflns 7329
_refine_ls_number_restraints 0
_refine_ls_restrained_S_all 0.986
_refine_ls_R_factor_all 0.0637
_refine_ls_R_factor_gt 0.0449
_refine_ls_shift/su_max 0.080
_refine_ls_shift/su_mean 0.001
_refine_ls_structure_factor_coef Fsqd
_refine_ls_weighting_details 'calc w=1/[\s^2^(Fo^2^)+(0.0707P)^2^+0.0000P] where P=(Fo^2^+2Fc^2^)/3'
_refine_ls_weighting_scheme calc
_refine_ls_wR_factor_gt 0.1068
_refine_ls_wR_factor_ref 0.1132
_reflns_number_gt 5479
_reflns_number_total 7329
_reflns_threshold_expression >2sigma(I)
_cod_data_source_file om000456p.cif
_cod_data_source_block lwtm4
_cod_original_cell_volume 4873.0(12)
_cod_database_code 4077558

loop_
_symmetry_equiv_pos_as_xyz
'x, y, z'
'-x+1/2, y+1/2, -z+1/2'
'-x, -y, -z'
'x-1/2, -y-1/2, z-1/2'

loop_
_atom_site_label
_atom_site_type_symbol
_atom_site_fract_x
_atom_site_fract_y
_atom_site_fract_z
_atom_site_U_iso_or_equiv
_atom_site_adp_type
_atom_site_occupancy
_atom_site_symmetry_multiplicity
_atom_site_calc_flag
_atom_site_refinement_flags
Pt Pt 0.37213(3) 0.095185(10) 0.677808(18) 0.02899(11) Uani 1 1 d .
Sn Sn 0.56984(5) 0.144560(19) 0.68071(3) 0.03325(16) Uani 1 1 d .
N1 N 0.4164(6) 0.0350(2) 0.7641(4) 0.0331(15) Uani 1 1 d .
N2 N 0.2161(6) 0.0460(2) 0.6744(4) 0.0317(15) Uani 1 1 d .
N3 N 0.3001(6) 0.1780(3) 0.8099(4) 0.0408(17) Uani 1 1 d .
C1 C 0.3129(7) 0.1502(3) 0.5955(5) 0.0336(18) Uani 1 1 d .
C2 C 0.3706(8) 0.1616(3) 0.5265(5) 0.041(2) Uani 1 1 d .
H2 H 0.4416 0.1445 0.5176 0.049 Uiso 1 1 calc R
C3 C 0.3250(9) 0.1971(4) 0.4718(6) 0.046(2) Uani 1 1 d .
H3 H 0.364(9) 0.201(4) 0.435(6) 0.055 Uiso 1 1 d .
C4 C 0.2197(9) 0.2232(4) 0.4844(6) 0.052(2) Uani 1 1 d .
H4 H 0.1887 0.2473 0.4475 0.062 Uiso 1 1 calc R
C5 C 0.1613(8) 0.2138(3) 0.5509(6) 0.045(2) Uani 1 1 d .
H5 H 0.0907 0.2313 0.5592 0.054 Uiso 1 1 calc R
C6 C 0.2075(8) 0.1777(3) 0.6065(6) 0.041(2) Uani 1 1 d .
H6 H 0.161(9) 0.168(3) 0.653(6) 0.050 Uiso 1 1 d .
C7 C 0.4299(8) 0.0476(3) 0.5833(5) 0.0376(19) Uani 1 1 d .
H7A H 0.3752 0.0527 0.5382 0.045 Uiso 1 1 calc R
H7C H 0.5072 0.0601 0.5693 0.045 Uiso 1 1 calc R
C8 C 0.4387(8) -0.0104(3) 0.6002(5) 0.039(2) Uani 1 1 d .
C9 C 0.3483(8) -0.0453(3) 0.5734(5) 0.046(2) Uani 1 1 d .
H9 H 0.2830 -0.0327 0.5435 0.056 Uiso 1 1 calc R
C10 C 0.3569(11) -0.0987(4) 0.5919(8) 0.064(3) Uani 1 1 d .
H10 H 0.308(10) -0.122(4) 0.563(7) 0.076 Uiso 1 1 d .
C11 C 0.4533(11) -0.1188(4) 0.6344(8) 0.065(3) Uani 1 1 d .
H11 H 0.458(11) -0.150(5) 0.650(7) 0.079 Uiso 1 1 d .
C12 C 0.5442(9) -0.0849(3) 0.6588(7) 0.058(3) Uani 1 1 d .
H12 H 0.6106 -0.0982 0.6869 0.070 Uiso 1 1 calc R
C13 C 0.5371(9) -0.0315(4) 0.6419(6) 0.048(2) Uani 1 1 d .
H13 H 0.589(10) -0.013(4) 0.657(6) 0.058 Uiso 1 1 d .
C14 C 0.3211(7) 0.1449(3) 0.7654(5) 0.037(2) Uani 1 1 d .
C15 C 0.2733(9) 0.2227(4) 0.8596(6) 0.055(3) Uani 1 1 d .
C16 C 0.3838(11) 0.2356(4) 0.9092(7) 0.072(3) Uani 1 1 d .
H16A H 0.3687 0.2653 0.9422 0.086 Uiso 1 1 calc R
H16B H 0.4469 0.2443 0.8759 0.086 Uiso 1 1 calc R
H16C H 0.4064 0.2056 0.9410 0.086 Uiso 1 1 calc R
C17 C 0.2446(14) 0.2684(4) 0.8024(9) 0.107(6) Uani 1 1 d .
H17A H 0.2256 0.2996 0.8313 0.128 Uiso 1 1 calc R
H17B H 0.1780 0.2589 0.7679 0.128 Uiso 1 1 calc R
H17C H 0.3121 0.2754 0.7723 0.128 Uiso 1 1 calc R
C18 C 0.1674(14) 0.2088(7) 0.9042(10) 0.130(7) Uani 1 1 d .
H18A H 0.1477 0.2380 0.9369 0.156 Uiso 1 1 calc R
H18B H 0.1852 0.1783 0.9362 0.156 Uiso 1 1 calc R
H18C H 0.1014 0.2011 0.8682 0.156 Uiso 1 1 calc R
C19 C 0.5163(8) 0.0325(3) 0.8096(5) 0.038(2) Uani 1 1 d .
H19 H 0.5711 0.0599 0.8068 0.046 Uiso 1 1 calc R
C20 C 0.5418(8) -0.0084(3) 0.8601(6) 0.046(2) Uani 1 1 d .
H20 H 0.610(9) -0.011(4) 0.890(6) 0.055 Uiso 1 1 d .
C21 C 0.4616(8) -0.0495(3) 0.8677(6) 0.047(2) Uani 1 1 d .
C22 C 0.3550(8) -0.0459(3) 0.8220(6) 0.043(2) Uani 1 1 d .
H22 H 0.296(9) -0.074(4) 0.824(5) 0.052 Uiso 1 1 d .
C23 C 0.3349(7) -0.0038(3) 0.7700(5) 0.0319(18) Uani 1 1 d .
C24 C 0.2243(7) 0.0013(3) 0.7190(5) 0.0329(18) Uani 1 1 d .
C25 C 0.1369(7) -0.0364(3) 0.7138(5) 0.0371(19) Uani 1 1 d .
H25 H 0.147(8) -0.070(4) 0.734(5) 0.045 Uiso 1 1 d .
C26 C 0.0346(8) -0.0300(3) 0.6621(5) 0.044(2) Uani 1 1 d .
C27 C 0.0288(8) 0.0163(3) 0.6193(6) 0.044(2) Uani 1 1 d .
H27 H -0.026(10) 0.024(4) 0.589(6) 0.053 Uiso 1 1 d .
C28 C 0.1194(8) 0.0534(3) 0.6265(5) 0.040(2) Uani 1 1 d .
H28 H 0.112(8) 0.085(4) 0.600(5) 0.048 Uiso 1 1 d .
C29 C 0.4849(11) -0.0965(4) 0.9243(8) 0.075(4) Uani 1 1 d .
C30 C 0.6049(15) -0.0896(6) 0.9715(13) 0.160(11) Uani 1 1 d .
H30A H 0.6178 -0.1191 1.0062 0.192 Uiso 1 1 calc R
H30B H 0.6035 -0.0575 1.0014 0.192 Uiso 1 1 calc R
H30C H 0.6679 -0.0879 0.9361 0.192 Uiso 1 1 calc R
C31 C 0.3870(14) -0.0991(5) 0.9818(8) 0.088(4) Uani 1 1 d .
H31A H 0.4016 -0.1283 1.0169 0.105 Uiso 1 1 calc R
H31B H 0.3119 -0.1040 0.9535 0.105 Uiso 1 1 calc R
H31C H 0.3856 -0.0668 1.0111 0.105 Uiso 1 1 calc R
C32 C 0.4863(12) -0.1470(4) 0.8755(9) 0.085(4) Uani 1 1 d .
H32A H 0.5006 -0.1769 0.9095 0.103 Uiso 1 1 calc R
H32B H 0.5480 -0.1448 0.8393 0.103 Uiso 1 1 calc R
H32C H 0.4110 -0.1512 0.8472 0.103 Uiso 1 1 calc R
C33 C -0.0594(10) -0.0739(4) 0.6548(7) 0.064(3) Uani 1 1 d .
C34 C 0.0023(14) -0.1252(5) 0.6335(16) 0.170(11) Uani 1 1 d .
H34A H -0.0550 -0.1532 0.6289 0.204 Uiso 1 1 calc R
H34B H 0.0620 -0.1338 0.6736 0.204 Uiso 1 1 calc R
H34C H 0.0387 -0.1208 0.5845 0.204 Uiso 1 1 calc R
C35 C -0.1530(9) -0.0613(4) 0.5911(7) 0.066(3) Uani 1 1 d .
H35A H -0.2115 -0.0889 0.5883 0.080 Uiso 1 1 calc R
H35B H -0.1167 -0.0586 0.5418 0.080 Uiso 1 1 calc R
H35C H -0.1904 -0.0283 0.6025 0.080 Uiso 1 1 calc R
C36 C -0.1146(15) -0.0798(9) 0.7320(8) 0.152(10) Uani 1 1 d .
H36A H -0.1742 -0.1069 0.7281 0.183 Uiso 1 1 calc R
H36B H -0.1503 -0.0469 0.7460 0.183 Uiso 1 1 calc R
H36C H -0.0546 -0.0894 0.7715 0.183 Uiso 1 1 calc R
C37 C -0.0159(13) 0.0567(6) 0.8639(9) 0.097(4) Uani 1 1 d .
H37A H -0.0271 0.0492 0.8083 0.116 Uiso 1 1 calc R
H37B H -0.0383 0.0932 0.8716 0.116 Uiso 1 1 calc R
C38 C 0.4399(17) 0.3213(6) 0.5604(9) 0.116(6) Uani 1 1 d .
H38A H 0.4966 0.2928 0.5691 0.139 Uiso 1 1 calc R
H38B H 0.3933 0.3141 0.5122 0.139 Uiso 1 1 calc R
B1 B 0.7562(10) 0.1289(4) 0.6363(7) 0.051(3) Uani 1 1 d .
H1B H 0.767(9) 0.095(3) 0.586(6) 0.061 Uiso 1 1 d .
B2 B 0.7509(9) 0.1269(4) 0.7459(8) 0.050(3) Uani 1 1 d .
H2B H 0.750(9) 0.092(3) 0.790(6) 0.060 Uiso 1 1 d .
B3 B 0.6755(9) 0.1887(4) 0.7819(6) 0.044(2) Uani 1 1 d .
H3B H 0.629(8) 0.188(3) 0.840(5) 0.052 Uiso 1 1 d .
B4 B 0.6317(11) 0.2305(4) 0.6919(8) 0.057(3) Uani 1 1 d .
H4B H 0.549(10) 0.253(4) 0.693(6) 0.068 Uiso 1 1 d .
B5 B 0.6819(11) 0.1935(5) 0.6014(7) 0.055(3) Uani 1 1 d .
H5B H 0.6380 0.1983 0.5428 0.066 Uiso 1 1 calc R
B6 B 0.8786(10) 0.1470(5) 0.7011(8) 0.056(3) Uani 1 1 d .
H6B H 0.956(9) 0.120(4) 0.699(6) 0.068 Uiso 1 1 d .
B7 B 0.8318(10) 0.1823(5) 0.7846(7) 0.051(3) Uani 1 1 d .
H7B H 0.874(9) 0.185(4) 0.849(6) 0.062 Uiso 1 1 d .
B8 B 0.7637(12) 0.2418(4) 0.7490(8) 0.060(3) Uani 1 1 d .
H8B H 0.758(10) 0.270(4) 0.784(6) 0.072 Uiso 1 1 d .
B9 B 0.7678(12) 0.2443(5) 0.6463(9) 0.076(5) Uani 1 1 d .
H9B H 0.7764 0.2818 0.6144 0.091 Uiso 1 1 calc R
B10 B 0.8366(11) 0.1866(6) 0.6155(8) 0.065(3) Uani 1 1 d .
H10B H 0.899(10) 0.183(4) 0.558(6) 0.078 Uiso 1 1 d .
B11 B 0.8880(11) 0.2170(5) 0.7044(8) 0.057(3) Uani 1 1 d .
H11B H 0.974(10) 0.234(4) 0.711(6) 0.068 Uiso 1 1 d .
Cl1 Cl 0.1301(3) 0.05007(18) 0.8903(2) 0.1010(12) Uani 1 1 d .
Cl2 Cl 0.3470(5) 0.3241(2) 0.6378(4) 0.1469(19) Uani 1 1 d .
Cl3 Cl -0.1127(5) 0.0163(2) 0.9139(4) 0.157(2) Uani 1 1 d .
Cl4 Cl 0.5134(8) 0.3797(3) 0.5521(4) 0.208(4) Uani 1 1 d .

loop_
_atom_site_aniso_label
_atom_site_aniso_U_11
_atom_site_aniso_U_22
_atom_site_aniso_U_33
_atom_site_aniso_U_23
_atom_site_aniso_U_13
_atom_site_aniso_U_12
Pt 0.02425(19) 0.02638(15) 0.03620(18) -0.00510(13) 0.00045(11) -0.00142(12)
Sn 0.0259(3) 0.0330(3) 0.0406(3) -0.0007(2) -0.0006(2) -0.0047(2)
N1 0.022(4) 0.032(3) 0.045(4) -0.007(3) 0.000(3) -0.002(3)
N2 0.027(4) 0.029(3) 0.039(4) -0.008(3) 0.000(3) 0.000(3)
N3 0.041(5) 0.041(4) 0.040(4) -0.019(3) 0.003(3) 0.006(3)
C1 0.027(5) 0.033(4) 0.041(5) -0.009(3) 0.004(3) -0.005(3)
C2 0.031(5) 0.038(4) 0.053(6) -0.010(4) -0.004(4) 0.001(4)
C3 0.047(7) 0.048(5) 0.041(6) 0.011(4) -0.002(4) -0.005(4)
C4 0.045(7) 0.049(5) 0.059(6) 0.017(4) -0.010(5) 0.004(4)
C5 0.027(5) 0.038(4) 0.068(7) -0.004(4) -0.012(4) 0.004(3)
C6 0.036(6) 0.034(4) 0.054(6) -0.003(4) 0.001(4) -0.007(4)
C7 0.035(5) 0.035(4) 0.042(5) -0.007(4) 0.001(4) -0.006(3)
C8 0.032(6) 0.045(5) 0.041(5) -0.012(4) 0.010(4) 0.002(4)
C9 0.039(6) 0.049(5) 0.052(6) -0.011(4) 0.010(4) -0.004(4)
C10 0.062(8) 0.034(5) 0.098(9) -0.023(5) 0.031(6) -0.013(5)
C11 0.062(9) 0.041(5) 0.097(9) -0.005(6) 0.033(7) 0.006(5)
C12 0.044(7) 0.038(5) 0.093(8) 0.002(5) 0.020(5) 0.014(4)
C13 0.038(6) 0.041(5) 0.066(7) -0.008(4) 0.013(5) 0.000(4)
C14 0.026(5) 0.044(5) 0.040(5) 0.011(4) -0.011(4) -0.009(3)
C15 0.048(7) 0.058(6) 0.057(6) -0.032(5) -0.002(5) 0.007(4)
C16 0.073(9) 0.063(6) 0.079(8) -0.024(6) -0.011(6) 0.005(5)
C17 0.119(12) 0.052(7) 0.142(13) -0.033(7) -0.066(10) 0.031(7)
C18 0.088(12) 0.158(14) 0.149(15) -0.108(13) 0.055(10) -0.042(10)
C19 0.031(5) 0.039(4) 0.045(5) 0.000(4) -0.002(4) -0.007(3)
C20 0.035(6) 0.041(5) 0.060(6) 0.007(4) -0.019(5) -0.008(4)
C21 0.037(6) 0.038(4) 0.064(6) 0.007(4) -0.005(4) -0.001(4)
C22 0.036(6) 0.027(4) 0.066(6) 0.002(4) 0.001(4) -0.004(4)
C23 0.027(5) 0.029(4) 0.040(5) -0.012(3) 0.008(3) 0.003(3)
C24 0.030(5) 0.034(4) 0.035(5) -0.008(3) 0.005(3) 0.002(3)
C25 0.029(5) 0.033(4) 0.050(5) 0.002(4) 0.003(4) -0.009(3)
C26 0.031(6) 0.051(5) 0.050(5) -0.014(4) 0.007(4) -0.009(4)
C27 0.023(5) 0.045(5) 0.064(7) -0.007(4) -0.008(4) -0.002(4)
C28 0.038(6) 0.032(4) 0.049(5) -0.003(4) 0.001(4) 0.003(4)
C29 0.059(8) 0.051(6) 0.111(10) 0.032(6) -0.029(7) -0.009(5)
C30 0.114(14) 0.115(12) 0.24(2) 0.116(14) -0.111(15) -0.047(10)
C31 0.120(13) 0.066(7) 0.074(8) 0.019(6) -0.022(8) -0.019(7)
C32 0.088(10) 0.043(6) 0.126(11) 0.027(6) 0.014(8) 0.010(5)
C33 0.048(7) 0.063(6) 0.079(8) 0.003(5) -0.016(6) -0.025(5)
C34 0.071(12) 0.051(8) 0.38(3) -0.046(12) -0.079(15) 0.002(7)
C35 0.044(7) 0.080(7) 0.073(7) -0.015(6) -0.005(5) -0.030(5)
C36 0.101(14) 0.28(2) 0.074(10) 0.040(12) -0.025(9) -0.133(15)
C37 0.083(11) 0.103(10) 0.103(11) 0.002(8) -0.003(8) 0.017(8)
C38 0.157(17) 0.099(11) 0.093(11) 0.022(9) 0.016(11) 0.021(10)
B1 0.037(7) 0.062(7) 0.055(7) -0.019(5) 0.011(5) -0.011(5)
B2 0.025(6) 0.044(6) 0.080(8) 0.018(5) -0.013(5) -0.003(4)
B3 0.034(6) 0.054(6) 0.041(6) -0.019(5) -0.009(5) -0.007(4)
B4 0.050(8) 0.026(5) 0.092(9) -0.006(5) -0.015(6) -0.010(4)
B5 0.045(7) 0.080(8) 0.040(6) 0.020(5) -0.004(5) -0.031(6)
B6 0.029(7) 0.057(7) 0.084(9) 0.002(6) 0.007(6) 0.000(5)
B7 0.024(6) 0.067(7) 0.062(7) 0.001(5) -0.008(5) -0.015(5)
B8 0.056(8) 0.041(6) 0.079(9) -0.014(6) -0.021(6) -0.014(5)
B9 0.053(9) 0.068(8) 0.104(11) 0.045(8) -0.034(7) -0.037(6)
B10 0.038(8) 0.088(9) 0.070(9) 0.006(7) 0.008(6) -0.026(6)
B11 0.033(7) 0.061(7) 0.074(8) 0.005(6) -0.011(6) -0.023(5)
Cl1 0.072(3) 0.155(3) 0.076(2) -0.016(2) 0.0080(17) 0.026(2)
Cl2 0.100(4) 0.168(5) 0.172(5) 0.016(4) 0.003(3) 0.034(3)
Cl3 0.102(4) 0.186(5) 0.179(5) 0.085(4) -0.028(3) -0.018(3)
Cl4 0.341(11) 0.149(5) 0.139(5) -0.009(4) 0.053(6) -0.099(6)

loop_
_atom_type_symbol
_atom_type_description
_atom_type_scat_dispersion_real
_atom_type_scat_dispersion_imag
_atom_type_scat_source
Pt Pt -1.7033 8.3905 'International Tables Vol C Tables 4.2.6.8 and 6.1.1.4'
Sn Sn -0.6537 1.4246 'International Tables Vol C Tables 4.2.6.8 and 6.1.1.4'
N N 0.0061 0.0033 'International Tables Vol C Tables 4.2.6.8 and 6.1.1.4'
C C 0.0033 0.0016 'International Tables Vol C Tables 4.2.6.8 and 6.1.1.4'
H H 0.0000 0.0000 'International Tables Vol C Tables 4.2.6.8 and 6.1.1.4'
B B 0.0013 0.0007 'International Tables Vol C Tables 4.2.6.8 and 6.1.1.4'
Cl Cl 0.1484 0.1585 'International Tables Vol C Tables 4.2.6.8 and 6.1.1.4'

loop_
_geom_angle_atom_site_label_1
_geom_angle_atom_site_label_2
_geom_angle_atom_site_label_3
_geom_angle
C14 Pt C1 89.5(3)
C14 Pt C7 176.5(3)
C1 Pt C7 88.0(3)
C14 Pt N2 96.4(3)
C1 Pt N2 97.9(3)
C7 Pt N2 86.4(3)
C14 Pt N1 89.7(3)
C1 Pt N1 174.4(3)
C7 Pt N1 93.0(3)
N2 Pt N1 76.7(2)
C14 Pt Sn 88.1(2)
C1 Pt Sn 86.2(2)
C7 Pt Sn 89.3(2)
N2 Pt Sn 173.95(16)
N1 Pt Sn 99.34(17)
B5 Sn B4 49.9(5)
B5 Sn B1 49.4(5)
B4 Sn B1 84.9(4)
B5 Sn B2 83.5(4)
B4 Sn B2 83.4(4)
B1 Sn B2 47.9(4)
B5 Sn B3 84.5(4)
B4 Sn B3 48.8(4)
B1 Sn B3 83.6(4)
B2 Sn B3 48.2(4)
B5 Sn Pt 140.2(3)
B4 Sn Pt 136.7(3)
B1 Sn Pt 136.1(3)
B2 Sn Pt 131.4(3)
B3 Sn Pt 131.2(3)
C19 N1 C23 118.6(7)
C19 N1 Pt 126.0(5)
C23 N1 Pt 115.4(5)
C28 N2 C24 119.0(7)
C28 N2 Pt 124.9(6)
C24 N2 Pt 115.7(5)
C14 N3 C15 174.8(9)
C6 C1 C2 116.6(8)
C6 C1 Pt 119.3(6)
C2 C1 Pt 124.2(6)
C3 C2 C1 122.0(9)
C3 C2 H2 119.0
C1 C2 H2 119.0
C2 C3 C4 119.8(9)
C2 C3 H3 115(8)
C4 C3 H3 125(8)
C5 C4 C3 120.1(8)
C5 C4 H4 119.9
C3 C4 H4 119.9
C4 C5 C6 120.1(9)
C4 C5 H5 119.9
C6 C5 H5 119.9
C5 C6 C1 121.4(9)
C5 C6 H6 121(5)
C1 C6 H6 118(5)
C8 C7 Pt 115.1(6)
C8 C7 H7A 108.5
Pt C7 H7A 108.5
C8 C7 H7C 108.5
Pt C7 H7C 108.5
H7A C7 H7C 107.5
C13 C8 C9 118.1(8)
C13 C8 C7 121.1(8)
C9 C8 C7 120.8(8)
C10 C9 C8 119.6(10)
C10 C9 H9 120.2
C8 C9 H9 120.2
C11 C10 C9 121.7(10)
C11 C10 H10 119(7)
C9 C10 H10 117(7)
C10 C11 C12 118.9(10)
C10 C11 H11 124(8)
C12 C11 H11 117(8)
C13 C12 C11 120.6(11)
C13 C12 H12 119.7
C11 C12 H12 119.7
C12 C13 C8 121.1(9)
C12 C13 H13 119(8)
C8 C13 H13 119(8)
N3 C14 Pt 171.2(7)
N3 C15 C18 108.2(9)
N3 C15 C16 107.8(8)
C18 C15 C16 115.1(11)
N3 C15 C17 104.8(9)
C18 C15 C17 110.8(12)
C16 C15 C17 109.6(9)
C15 C16 H16A 109.5
C15 C16 H16B 109.5
H16A C16 H16B 109.5
C15 C16 H16C 109.5
H16A C16 H16C 109.5
H16B C16 H16C 109.5
C15 C17 H17A 109.5
C15 C17 H17B 109.5
H17A C17 H17B 109.5
C15 C17 H17C 109.5
H17A C17 H17C 109.5
H17B C17 H17C 109.5
C15 C18 H18A 109.5
C15 C18 H18B 109.5
H18A C18 H18B 109.5
C15 C18 H18C 109.5
H18A C18 H18C 109.5
H18B C18 H18C 109.5
N1 C19 C20 123.0(7)
N1 C19 H19 118.5
C20 C19 H19 118.5
C19 C20 C21 120.6(8)
C19 C20 H20 124(6)
C21 C20 H20 115(6)
C20 C21 C22 116.3(8)
C20 C21 C29 122.9(8)
C22 C21 C29 120.8(8)
C23 C22 C21 120.6(8)
C23 C22 H22 119(6)
C21 C22 H22 120(6)
N1 C23 C22 120.8(7)
N1 C23 C24 116.4(7)
C22 C23 C24 122.7(7)
N2 C24 C25 120.9(7)
N2 C24 C23 115.4(7)
C25 C24 C23 123.6(7)
C24 C25 C26 121.1(8)
C24 C25 H25 123(6)
C26 C25 H25 114(6)
C27 C26 C25 116.0(7)
C27 C26 C33 123.9(8)
C25 C26 C33 120.1(8)
C26 C27 C28 120.9(8)
C26 C27 H27 123(7)
C28 C27 H27 116(7)
N2 C28 C27 122.1(8)
N2 C28 H28 118(6)
C27 C28 H28 120(6)
C31 C29 C32 110.3(9)
C31 C29 C21 109.6(9)
C32 C29 C21 107.8(10)
C31 C29 C30 108.3(14)
C32 C29 C30 110.1(12)
C21 C29 C30 110.8(9)
C29 C30 H30A 109.5
C29 C30 H30B 109.5
H30A C30 H30B 109.5
C29 C30 H30C 109.5
H30A C30 H30C 109.5
H30B C30 H30C 109.5
C29 C31 H31A 109.5
C29 C31 H31B 109.5
H31A C31 H31B 109.5
C29 C31 H31C 109.5
H31A C31 H31C 109.5
H31B C31 H31C 109.5
C29 C32 H32A 109.5
C29 C32 H32B 109.5
H32A C32 H32B 109.5
C29 C32 H32C 109.5
H32A C32 H32C 109.5
H32B C32 H32C 109.5
C36 C33 C35 110.5(11)
C36 C33 C34 110.0(15)
C35 C33 C34 108.5(11)
C36 C33 C26 108.7(9)
C35 C33 C26 111.0(9)
C34 C33 C26 108.1(10)
C33 C34 H34A 109.5
C33 C34 H34B 109.5
H34A C34 H34B 109.5
C33 C34 H34C 109.5
H34A C34 H34C 109.5
H34B C34 H34C 109.5
C33 C35 H35A 109.5
C33 C35 H35B 109.5
H35A C35 H35B 109.5
C33 C35 H35C 109.5
H35A C35 H35C 109.5
H35B C35 H35C 109.5
C33 C36 H36A 109.5
C33 C36 H36B 109.5
H36A C36 H36B 109.5
C33 C36 H36C 109.5
H36A C36 H36C 109.5
H36B C36 H36C 109.5
Cl1 C37 Cl3 115.8(8)
Cl1 C37 H37A 108.3
Cl3 C37 H37A 108.3
Cl1 C37 H37B 108.3
Cl3 C37 H37B 108.3
H37A C37 H37B 107.4
Cl4 C38 Cl2 110.3(10)
Cl4 C38 H38A 109.6
Cl2 C38 H38A 109.6
Cl4 C38 H38B 109.6
Cl2 C38 H38B 109.6
H38A C38 H38B 108.1
B10 B1 B6 61.6(7)
B10 B1 B2 105.6(8)
B6 B1 B2 56.8(6)
B10 B1 B5 56.9(7)
B6 B1 B5 106.7(7)
B2 B1 B5 107.3(7)
B10 B1 Sn 114.4(7)
B6 B1 Sn 116.1(7)
B2 B1 Sn 66.2(5)
B5 B1 Sn 64.3(5)
B10 B1 H1B 111(5)
B6 B1 H1B 121(5)
B2 B1 H1B 134(4)
B5 B1 H1B 116(4)
Sn B1 H1B 118(5)
B6 B2 B7 61.0(7)
B6 B2 B1 58.8(7)
B7 B2 B1 107.8(8)
B6 B2 B3 107.4(7)
B7 B2 B3 57.4(6)
B1 B2 B3 109.9(7)
B6 B2 Sn 117.4(7)
B7 B2 Sn 116.6(6)
B1 B2 Sn 65.8(5)
B3 B2 Sn 66.3(4)
B6 B2 H2B 123(5)
B7 B2 H2B 112(5)
B1 B2 H2B 133(5)
B3 B2 H2B 113(5)
Sn B2 H2B 115(5)
B7 B3 B8 60.2(7)
B7 B3 B2 57.9(6)
B8 B3 B2 104.5(8)
B7 B3 B4 106.6(8)
B8 B3 B4 56.8(6)
B2 B3 B4 107.1(7)
B7 B3 Sn 116.3(6)
B8 B3 Sn 113.5(7)
B2 B3 Sn 65.5(4)
B4 B3 Sn 64.4(4)
B7 B3 H3B 119(5)
B8 B3 H3B 125(4)
B2 B3 H3B 120(4)
B4 B3 H3B 126(5)
Sn B3 H3B 113(5)
B8 B4 B9 59.4(8)
B8 B4 B3 57.9(6)
B9 B4 B3 105.6(8)
B8 B4 B5 104.4(9)
B9 B4 B5 56.4(7)
B3 B4 B5 107.9(7)
B8 B4 Sn 116.5(7)
B9 B4 Sn 114.4(8)
B3 B4 Sn 66.8(4)
B5 B4 Sn 64.7(4)
B8 B4 H4B 127(5)
B9 B4 H4B 131(5)
B3 B4 H4B 118(6)
B5 B4 H4B 123(5)
Sn B4 H4B 104(5)
B10 B5 B9 59.6(8)
B10 B5 B1 57.2(7)
B9 B5 B1 105.3(8)
B10 B5 B4 105.8(8)
B9 B5 B4 58.2(8)
B1 B5 B4 107.8(7)
B10 B5 Sn 116.4(7)
B9 B5 Sn 116.6(8)
B1 B5 Sn 66.3(5)
B4 B5 Sn 65.5(5)
B10 B5 H5B 122.0
B9 B5 H5B 121.7
B1 B5 H5B 123.1
B4 B5 H5B 122.9
Sn B5 H5B 111.6
B2 B6 B11 109.0(9)
B2 B6 B1 64.4(7)
B11 B6 B1 108.5(8)
B2 B6 B7 60.5(7)
B11 B6 B7 59.7(7)
B1 B6 B7 111.8(8)
B2 B6 B10 109.3(8)
B11 B6 B10 59.2(7)
B1 B6 B10 58.7(7)
B7 B6 B10 107.0(9)
B2 B6 H6B 121(5)
B11 B6 H6B 124(5)
B1 B6 H6B 114(5)
B7 B6 H6B 127(5)
B10 B6 H6B 119(5)
B3 B7 B11 109.5(8)
B3 B7 B2 64.7(6)
B11 B7 B2 107.4(8)
B3 B7 B8 60.2(7)
B11 B7 B8 59.0(8)
B2 B7 B8 109.6(7)
B3 B7 B6 111.3(8)
B11 B7 B6 59.7(7)
B2 B7 B6 58.5(7)
B8 B7 B6 106.9(9)
B3 B7 H7B 112(5)
B11 B7 H7B 123(5)
B2 B7 H7B 125(5)
B8 B7 H7B 114(5)
B6 B7 H7B 131(5)
B11 B8 B4 111.9(9)
B11 B8 B9 60.8(8)
B4 B8 B9 61.3(7)
B11 B8 B7 60.3(7)
B4 B8 B7 112.8(7)
B9 B8 B7 109.6(10)
B11 B8 B3 110.0(8)
B4 B8 B3 65.2(6)
B9 B8 B3 112.8(8)
B7 B8 B3 59.5(6)
B11 B8 H8B 130(7)
B4 B8 H8B 113(7)
B9 B8 H8B 129(7)
B7 B8 H8B 118(7)
B3 B8 H8B 108(7)
B10 B9 B5 60.2(8)
B10 B9 B8 107.9(9)
B5 B9 B8 111.4(8)
B10 B9 B11 60.4(8)
B5 B9 B11 110.2(9)
B8 B9 B11 59.2(7)
B10 B9 B4 111.9(8)
B5 B9 B4 65.4(7)
B8 B9 B4 59.3(8)
B11 B9 B4 108.9(9)
B10 B9 H9B 121.1
B5 B9 H9B 118.3
B8 B9 H9B 122.2
B11 B9 H9B 121.8
B4 B9 H9B 119.0
B9 B10 B5 60.3(7)
B9 B10 B1 112.8(9)
B5 B10 B1 65.9(7)
B9 B10 B11 60.6(8)
B5 B10 B11 110.5(10)
B1 B10 B11 109.4(9)
B9 B10 B6 108.5(10)
B5 B10 B6 112.2(8)
B1 B10 B6 59.7(7)
B11 B10 B6 59.2(7)
B9 B10 H10B 125(5)
B5 B10 H10B 120(5)
B1 B10 H10B 115(5)
B11 B10 H10B 123(5)
B6 B10 H10B 118(5)
B8 B11 B6 108.9(8)
B8 B11 B10 107.4(9)
B6 B11 B10 61.6(7)
B8 B11 B7 60.7(7)
B6 B11 B7 60.5(7)
B10 B11 B7 109.6(8)
B8 B11 B9 60.0(8)
B6 B11 B9 109.2(8)
B10 B11 B9 59.0(8)
B7 B11 B9 109.3(9)
B8 B11 H11B 123(6)
B6 B11 H11B 118(5)
B10 B11 H11B 121(6)
B7 B11 H11B 119(6)
B9 B11 H11B 124(5)

loop_
_geom_bond_atom_site_label_1
_geom_bond_atom_site_label_2
_geom_bond_distance
Pt C14 2.063(9)
Pt C1 2.064(8)
Pt C7 2.145(8)
Pt N2 2.154(6)
Pt N1 2.159(6)
Pt Sn 2.5543(7)
Sn B5 2.272(10)
Sn B4 2.286(9)
Sn B1 2.309(11)
Sn B2 2.316(10)
Sn B3 2.332(9)
N1 C19 1.335(10)
N1 C23 1.353(10)
N2 C28 1.341(11)
N2 C24 1.363(10)
N3 C14 1.164(10)
N3 C15 1.457(10)
C1 C6 1.398(12)
C1 C2 1.410(12)
C2 C3 1.376(12)
C2 H2 0.9300
C3 C4 1.387(14)
C3 H3 0.80(10)
C4 C5 1.368(14)
C4 H4 0.9300
C5 C6 1.397(12)
C5 H5 0.9300
C6 H6 1.00(10)
C7 C8 1.497(11)
C7 H7A 0.9700
C7 H7C 0.9700
C8 C13 1.393(13)
C8 C9 1.406(12)
C9 C10 1.388(13)
C9 H9 0.9300
C10 C11 1.372(17)
C10 H10 0.92(12)
C11 C12 1.382(16)
C11 H11 0.84(11)
C12 C13 1.382(13)
C12 H12 0.9300
C13 H13 0.79(10)
C15 C18 1.495(17)
C15 C16 1.504(14)
C15 C17 1.536(16)
C16 H16A 0.9600
C16 H16B 0.9600
C16 H16C 0.9600
C17 H17A 0.9600
C17 H17B 0.9600
C17 H17C 0.9600
C18 H18A 0.9600
C18 H18B 0.9600
C18 H18C 0.9600
C19 C20 1.369(12)
C19 H19 0.9300
C20 C21 1.389(12)
C20 H20 0.91(10)
C21 C22 1.400(12)
C21 C29 1.546(13)
C22 C23 1.398(12)
C22 H22 0.97(10)
C23 C24 1.488(11)
C24 C25 1.372(11)
C25 C26 1.425(12)
C25 H25 0.92(9)
C26 C27 1.381(13)
C26 C33 1.534(12)
C27 C28 1.387(12)
C27 H27 0.80(10)
C28 H28 0.92(9)
C29 C31 1.520(19)
C29 C32 1.527(17)
C29 C30 1.547(17)
C30 H30A 0.9600
C30 H30B 0.9600
C30 H30C 0.9600
C31 H31A 0.9600
C31 H31B 0.9600
C31 H31C 0.9600
C32 H32A 0.9600
C32 H32B 0.9600
C32 H32C 0.9600
C33 C36 1.499(19)
C33 C35 1.510(14)
C33 C34 1.526(19)
C34 H34A 0.9600
C34 H34B 0.9600
C34 H34C 0.9600
C35 H35A 0.9600
C35 H35B 0.9600
C35 H35C 0.9600
C36 H36A 0.9600
C36 H36B 0.9600
C36 H36C 0.9600
C37 Cl1 1.692(14)
C37 Cl3 1.752(16)
C37 H37A 0.9700
C37 H37B 0.9700
C38 Cl4 1.702(17)
C38 Cl2 1.735(17)
C38 H38A 0.9700
C38 H38B 0.9700
B1 B10 1.765(16)
B1 B6 1.782(16)
B1 B2 1.879(17)
B1 B5 1.916(18)
B1 H1B 1.22(9)
B2 B6 1.744(17)
B2 B7 1.779(14)
B2 B3 1.900(15)
B2 H2B 1.16(9)
B3 B7 1.769(15)
B3 B8 1.781(16)
B3 B4 1.908(17)
B3 H3B 1.16(9)
B4 B8 1.759(16)
B4 B9 1.80(2)
B4 B5 1.922(19)
B4 H4B 1.10(11)
B5 B10 1.758(18)
B5 B9 1.761(16)
B5 H5B 1.1000
B6 B11 1.774(16)
B6 B7 1.788(18)
B6 B10 1.816(19)
B6 H6B 1.10(10)
B7 B11 1.774(17)
B7 B8 1.781(17)
B7 H7B 1.18(10)
B8 B11 1.75(2)
B8 B9 1.76(2)
B8 H8B 0.93(11)
B9 B10 1.75(2)
B9 B11 1.777(17)
B9 H9B 1.1000
B10 B11 1.773(18)
B10 H10B 1.25(11)
B11 H11B 1.06(11)
